data_4310781
loop_
_publ_author_name
'Sujit K. Ghosh'
'Parimal K. Bharadwaj'

_publ_section_title
;
 Self-Assembly of Lanthanide Helicate Coordination Polymers into 3D
 Metal-Organic Framework Structures
;
_journal_name_full 'Inorganic Chemistry'
_journal_page_first 2293
_journal_page_last 2298
_journal_paper_doi 10.1021/ic034982v
_journal_volume 43
_journal_year 2004
_chemical_formula_moiety 'C21 H15 N3 Nd2 O15'
_chemical_formula_sum 'C21 H15 N3 Nd2 O15'
_chemical_formula_weight 837.84
_chemical_name_systematic
;
 ?
;
_space_group_IT_number 14
_symmetry_cell_setting monoclinic
_symmetry_space_group_name_Hall '-P 2ybc'
_symmetry_space_group_name_H-M 'P 1 21/c 1'
_atom_sites_solution_hydrogens geom
_atom_sites_solution_primary direct
_atom_sites_solution_secondary difmap
_audit_creation_method SHELXL-97
_cell_angle_alpha 90.00
_cell_angle_beta 101.19(3)
_cell_angle_gamma 90.00
_cell_formula_units_Z 4
_cell_length_a 10.944(3)
_cell_length_b 17.448(5)
_cell_length_c 13.397(2)
_cell_measurement_reflns_used 25
_cell_measurement_temperature 293(2)
_cell_measurement_theta_max 22
_cell_measurement_theta_min 18
_cell_volume 2509.5(11)
_computing_cell_refinement CAD4
_computing_data_collection 'CAD4 Mach2'
_computing_data_reduction SHELXL-97
_computing_molecular_graphics 'Diamond 2.1'
_computing_structure_refinement 'SHELXL-97 (Sheldrick, 1997)'
_computing_structure_solution SIR-97
_diffrn_ambient_temperature 293(2)
_diffrn_measured_fraction_theta_full 0.995
_diffrn_measured_fraction_theta_max 0.995
_diffrn_measurement_device_type 'Enraf-Nonius CAD4 Mach2'
_diffrn_measurement_method 'theta-2theta scan'
_diffrn_radiation_monochromator graphite
_diffrn_radiation_source 'fine-focus sealed tube'
_diffrn_radiation_type MoK\a
_diffrn_radiation_wavelength 0.71073
_diffrn_reflns_av_R_equivalents 0.0778
_diffrn_reflns_av_sigmaI/netI 0.0503
_diffrn_reflns_limit_h_max 11
_diffrn_reflns_limit_h_min 0
_diffrn_reflns_limit_k_max 18
_diffrn_reflns_limit_k_min 0
_diffrn_reflns_limit_l_max 14
_diffrn_reflns_limit_l_min -14
_diffrn_reflns_number 3457
_diffrn_reflns_theta_full 22.48
_diffrn_reflns_theta_max 22.48
_diffrn_reflns_theta_min 1.90
_diffrn_standards_decay_% <0.5
_diffrn_standards_interval_time 1h
_diffrn_standards_number 3
_exptl_absorpt_coefficient_mu 4.176
_exptl_crystal_colour violet
_exptl_crystal_density_diffrn 2.218
_exptl_crystal_density_method 'not measured'
_exptl_crystal_description 'rectangular parallelopipeds'
_exptl_crystal_F_000 1608
_exptl_crystal_size_max 0.20
_exptl_crystal_size_mid 0.17
_exptl_crystal_size_min 0.16
_refine_diff_density_max 1.723
_refine_diff_density_min -1.577
_refine_diff_density_rms 0.310
_refine_ls_extinction_method none
_refine_ls_goodness_of_fit_ref 1.323
_refine_ls_hydrogen_treatment mixed
_refine_ls_matrix_type full
_refine_ls_number_parameters 340
_refine_ls_number_reflns 3259
_refine_ls_number_restraints 0
_refine_ls_restrained_S_all 1.323
_refine_ls_R_factor_all 0.1125
_refine_ls_R_factor_gt 0.0846
_refine_ls_shift/su_max 0.000
_refine_ls_shift/su_mean 0.000
_refine_ls_structure_factor_coef Fsqd
_refine_ls_weighting_details 'calc w=1/[\s^2^(Fo^2^)+(0.2000P)^2^+0.0000P] where P=(Fo^2^+2Fc^2^)/3'
_refine_ls_weighting_scheme calc
_refine_ls_wR_factor_gt 0.2676
_refine_ls_wR_factor_ref 0.2972
_reflns_number_gt 2535
_reflns_number_total 3259
_reflns_threshold_expression >2sigma(I)
_cod_data_source_file ic034982vsi20040217_113938_2.cif
_cod_data_source_block Compound4
_cod_depositor_comments
;
The following automatic conversions were performed:
'_symmetry_cell_setting' value 'Monoclinic' changed to 'monoclinic'
according to '/home/saulius/struct/CIF-dictionaries/cif_core.dic'
dictionary named 'cif_core.dic' version 2.4.1 from 2010-06-29.

Automatic conversion script
Id: cif_fix_enum 1527 2010-12-29 10:47:43Z saulius 
;
_cod_original_cell_volume 2509.5(9)
_cod_database_code 4310781

loop_
_symmetry_equiv_pos_as_xyz
'x, y, z'
'-x, y+1/2, -z+1/2'
'-x, -y, -z'
'x, -y-1/2, z-1/2'

loop_
_atom_site_label
_atom_site_type_symbol
_atom_site_fract_x
_atom_site_fract_y
_atom_site_fract_z
_atom_site_U_iso_or_equiv
_atom_site_adp_type
_atom_site_occupancy
_atom_site_symmetry_multiplicity
_atom_site_calc_flag
_atom_site_refinement_flags
_atom_site_disorder_assembly
_atom_site_disorder_group
Nd1 Nd 0.32809(9) 0.04238(6) 0.40951(7) 0.0181(5) Uani 1 1 d . . .
Nd2 Nd -0.15682(9) 0.25859(6) 0.40667(6) 0.0173(5) Uani 1 1 d . . .
O1 O 0.2079(13) 0.0121(8) 0.2403(10) 0.027(3) Uani 1 1 d . . .
O2 O 0.1444(16) 0.0327(9) 0.0753(11) 0.041(4) Uani 1 1 d . . .
O3 O 0.4844(11) 0.1495(7) 0.4441(10) 0.022(3) Uani 1 1 d . . .
O4 O 0.6353(15) 0.2136(9) 0.3948(12) 0.040(4) Uani 1 1 d . . .
O5 O 0.5476(12) -0.0103(7) 0.4142(9) 0.021(3) Uani 1 1 d . . .
O6 O 0.4949(15) -0.0270(10) 0.2488(12) 0.043(4) Uiso 1 1 d . . .
O7 O 0.1740(14) 0.1480(8) 0.3790(10) 0.031(4) Uani 1 1 d . . .
O8 O 0.0563(13) 0.2400(8) 0.4249(12) 0.034(4) Uani 1 1 d . . .
O9 O 0.1523(12) -0.0123(8) 0.4742(10) 0.024(3) Uiso 1 1 d . . .
O10 O 0.1296(15) -0.1391(8) 0.4861(9) 0.037(4) Uani 1 1 d . . .
O11 O -0.1690(15) 0.2625(7) 0.2198(10) 0.032(4) Uani 1 1 d . . .
O12 O -0.1728(15) 0.2941(8) 0.5717(10) 0.033(4) Uani 1 1 d . . .
OW1 O 0.3354(14) -0.1033(8) 0.3922(10) 0.036(4) Uani 1 1 d . . .
OW2 O -0.2994(15) 0.3660(9) 0.3369(13) 0.046(4) Uani 1 1 d . . .
OW3 O -0.0426(16) 0.3874(7) 0.4278(10) 0.037(4) Uani 1 1 d . . .
N1 N 0.3730(13) 0.1205(8) 0.2578(11) 0.015(3) Uani 1 1 d . . .
N3 N -0.1424(13) 0.1301(8) 0.3177(11) 0.017(3) Uiso 1 1 d . . .
N2 N 0.2893(13) 0.1203(8) 0.5669(11) 0.017(3) Uiso 1 1 d . . .
C1 C 0.2079(18) 0.0459(11) 0.1595(14) 0.020(4) Uani 1 1 d . . .
C2 C 0.3088(19) 0.1061(11) 0.1631(13) 0.022(4) Uani 1 1 d . . .
C3 C 0.340(2) 0.1402(12) 0.0797(15) 0.041(6) Uani 1 1 d . . .
H3 H 0.2937 0.1304 0.0152 0.049 Uiso 1 1 calc R . .
C4 C 0.443(2) 0.1902(13) 0.0919(16) 0.040(6) Uani 1 1 d . . .
H4 H 0.4661 0.2141 0.0365 0.048 Uiso 1 1 calc R . .
C5 C 0.504(2) 0.2019(12) 0.1865(16) 0.034(6) Uani 1 1 d . . .
H5 H 0.5727 0.2346 0.1960 0.041 Uiso 1 1 calc R . .
C6 C 0.4736(18) 0.1691(12) 0.2697(14) 0.024(5) Uani 1 1 d . . .
C7 C 0.5388(18) 0.1780(11) 0.3776(14) 0.021(4) Uiso 1 1 d . . .
C8 C 0.5576(17) -0.0416(11) 0.3318(14) 0.021(4) Uani 1 1 d . . .
C9 C 0.3491(16) 0.1050(12) 0.6630(14) 0.020(5) Uani 1 1 d . . .
C10 C 0.323(2) 0.1409(12) 0.7452(16) 0.032(5) Uani 1 1 d . . .
H10 H 0.3689 0.1309 0.8098 0.039 Uiso 1 1 calc R . .
C11 C 0.225(2) 0.1933(13) 0.7321(17) 0.039(6) Uani 1 1 d . . .
H11 H 0.2017 0.2154 0.7888 0.047 Uiso 1 1 calc R . .
C12 C 0.163(2) 0.2127(13) 0.6369(17) 0.040(6) Uani 1 1 d . . .
H12 H 0.1000 0.2492 0.6267 0.048 Uiso 1 1 calc R . .
C13 C 0.200(2) 0.1739(11) 0.5544(15) 0.029(5) Uani 1 1 d . . .
C14 C 0.139(2) 0.1864(12) 0.4425(16) 0.026(5) Uani 1 1 d . . .
C15 C 0.1354(17) -0.0737(11) 0.5223(14) 0.021(4) Uiso 1 1 d . . .
C16 C 0.1216(16) -0.0621(10) 0.6295(13) 0.015(4) Uani 1 1 d . . .
C17 C 0.0991(17) 0.0020(11) 0.6730(14) 0.020(4) Uani 1 1 d . . .
H17 H 0.0843 0.0464 0.6342 0.024 Uiso 1 1 calc R . .
C18 C 0.097(2) 0.0048(11) 0.7758(15) 0.028(5) Uani 1 1 d . . .
H18 H 0.0812 0.0506 0.8066 0.034 Uiso 1 1 calc R . .
C19 C 0.119(2) -0.0632(12) 0.8325(15) 0.031(5) Uani 1 1 d . . .
H19 H 0.1172 -0.0639 0.9016 0.037 Uiso 1 1 calc R . .
C20 C -0.1422(18) 0.1280(11) 0.2171(12) 0.021(4) Uani 1 1 d . . .
C21 C -0.1607(19) 0.2950(12) 0.6662(14) 0.026(5) Uani 1 1 d . . .

loop_
_atom_site_aniso_label
_atom_site_aniso_U_11
_atom_site_aniso_U_22
_atom_site_aniso_U_33
_atom_site_aniso_U_23
_atom_site_aniso_U_13
_atom_site_aniso_U_12
Nd1 0.0313(8) 0.0126(8) 0.0107(7) 0.0012(4) 0.0046(5) 0.0010(4)
Nd2 0.0351(8) 0.0109(8) 0.0061(7) 0.0006(4) 0.0048(5) -0.0004(4)
O1 0.035(8) 0.022(8) 0.026(8) 0.010(6) 0.009(6) -0.004(6)
O2 0.064(11) 0.028(9) 0.025(9) 0.003(7) -0.004(8) -0.005(8)
O3 0.011(6) 0.029(8) 0.026(7) -0.002(6) 0.003(6) 0.007(6)
O4 0.046(10) 0.035(9) 0.041(9) 0.000(8) 0.010(8) -0.002(8)
O5 0.039(8) 0.015(7) 0.015(7) 0.000(6) 0.018(6) 0.003(6)
O7 0.046(9) 0.024(8) 0.022(8) 0.005(7) 0.001(7) 0.004(7)
O8 0.022(8) 0.029(9) 0.057(10) 0.014(7) 0.023(7) -0.011(7)
O10 0.083(12) 0.016(8) 0.011(7) 0.001(6) 0.010(7) -0.004(8)
O11 0.062(10) 0.020(8) 0.014(7) 0.002(6) 0.010(7) 0.006(7)
O12 0.062(10) 0.028(9) 0.015(7) -0.002(6) 0.020(7) -0.017(7)
OW1 0.071(12) 0.017(8) 0.019(7) 0.003(6) 0.007(7) -0.002(7)
OW2 0.053(10) 0.028(9) 0.055(10) 0.017(8) 0.002(8) 0.007(8)
OW3 0.079(12) 0.006(7) 0.024(7) 0.002(6) 0.009(7) 0.001(7)
N1 0.017(8) 0.010(8) 0.019(8) -0.005(6) 0.005(7) 0.003(6)
C1 0.021(11) 0.029(12) 0.009(10) 0.002(9) 0.002(8) -0.004(8)
C2 0.041(12) 0.019(10) 0.006(9) 0.002(8) 0.002(8) 0.009(9)
C3 0.087(19) 0.026(12) 0.011(11) -0.007(9) 0.016(11) 0.006(13)
C4 0.072(17) 0.029(13) 0.024(12) 0.008(10) 0.022(12) -0.009(12)
C5 0.037(13) 0.034(14) 0.038(14) 0.009(11) 0.023(11) -0.017(10)
C6 0.031(12) 0.025(11) 0.019(11) 0.003(9) 0.013(9) 0.004(10)
C8 0.010(10) 0.035(12) 0.017(10) 0.003(9) 0.000(8) 0.000(8)
C9 0.009(10) 0.025(11) 0.028(11) -0.011(9) 0.009(8) -0.001(8)
C10 0.048(14) 0.024(12) 0.030(12) -0.010(10) 0.023(10) 0.010(11)
C11 0.057(16) 0.036(14) 0.036(14) 0.002(11) 0.037(12) -0.004(12)
C12 0.069(18) 0.025(13) 0.031(14) -0.004(11) 0.022(12) 0.007(12)
C13 0.053(14) 0.016(11) 0.023(11) -0.005(9) 0.024(10) 0.006(10)
C14 0.037(12) 0.012(10) 0.027(11) 0.009(10) 0.003(10) 0.007(9)
C16 0.020(10) 0.015(10) 0.014(9) -0.002(8) 0.012(8) -0.007(8)
C17 0.022(10) 0.012(10) 0.029(11) 0.003(9) 0.013(9) -0.009(8)
C18 0.054(14) 0.011(10) 0.027(11) -0.013(9) 0.024(10) -0.015(10)
C19 0.055(15) 0.024(12) 0.018(11) 0.001(9) 0.017(10) -0.003(10)
C20 0.034(12) 0.025(12) 0.003(8) 0.007(8) 0.002(8) -0.004(9)
C21 0.036(13) 0.027(13) 0.018(11) 0.001(9) 0.014(9) -0.003(9)

loop_
_atom_type_symbol
_atom_type_description
_atom_type_scat_dispersion_real
_atom_type_scat_dispersion_imag
_atom_type_scat_source
C C 0.0033 0.0016 'International Tables Vol C Tables 4.2.6.8 and 6.1.1.4'
H H 0.0000 0.0000 'International Tables Vol C Tables 4.2.6.8 and 6.1.1.4'
N N 0.0061 0.0033 'International Tables Vol C Tables 4.2.6.8 and 6.1.1.4'
O O 0.0106 0.0060 'International Tables Vol C Tables 4.2.6.8 and 6.1.1.4'
Nd Nd -0.1943 3.0179 'International Tables Vol C Tables 4.2.6.8 and 6.1.1.4'

loop_
_geom_angle_atom_site_label_1
_geom_angle_atom_site_label_2
_geom_angle_atom_site_label_3
_geom_angle
_geom_angle_site_symmetry_1
_geom_angle_site_symmetry_3
_geom_angle_publ_flag
O1 Nd1 O9 85.7(4) . . ?
O1 Nd1 O7 77.4(5) . . ?
O9 Nd1 O7 78.0(5) . . ?
O1 Nd1 O3 123.7(4) . . ?
O9 Nd1 O3 140.9(4) . . ?
O7 Nd1 O3 83.9(5) . . ?
O1 Nd1 O5 154.8(4) . 3_656 ?
O9 Nd1 O5 84.3(4) . 3_656 ?
O7 Nd1 O5 122.7(4) . 3_656 ?
O3 Nd1 O5 76.7(4) . 3_656 ?
O1 Nd1 OW1 73.8(4) . . ?
O9 Nd1 OW1 71.7(5) . . ?
O7 Nd1 OW1 139.2(5) . . ?
O3 Nd1 OW1 136.4(4) . . ?
O5 Nd1 OW1 81.1(4) 3_656 . ?
O1 Nd1 O5 106.1(4) . . ?
O9 Nd1 O5 130.4(4) . . ?
O7 Nd1 O5 151.1(4) . . ?
O3 Nd1 O5 70.2(4) . . ?
O5 Nd1 O5 64.5(4) 3_656 . ?
OW1 Nd1 O5 66.4(4) . . ?
O1 Nd1 N1 62.2(4) . . ?
O9 Nd1 N1 140.2(4) . . ?
O7 Nd1 N1 72.8(5) . . ?
O3 Nd1 N1 61.6(4) . . ?
O5 Nd1 N1 134.4(4) 3_656 . ?
OW1 Nd1 N1 116.2(4) . . ?
O5 Nd1 N1 83.6(4) . . ?
O1 Nd1 N2 135.9(5) . . ?
O9 Nd1 N2 69.9(4) . . ?
O7 Nd1 N2 62.2(4) . . ?
O3 Nd1 N2 71.1(4) . . ?
O5 Nd1 N2 60.5(4) 3_656 . ?
OW1 Nd1 N2 127.2(4) . . ?
O5 Nd1 N2 117.7(4) . . ?
N1 Nd1 N2 116.6(5) . . ?
O8 Nd2 O12 101.3(6) . . ?
O8 Nd2 O4 152.7(5) . 1_455 ?
O12 Nd2 O4 84.5(5) . 1_455 ?
O8 Nd2 O11 88.1(5) . . ?
O12 Nd2 O11 161.6(5) . . ?
O4 Nd2 O11 94.5(5) 1_455 . ?
O8 Nd2 OW2 133.3(5) . . ?
O12 Nd2 OW2 90.0(6) . . ?
O4 Nd2 OW2 72.7(5) 1_455 . ?
O11 Nd2 OW2 72.2(5) . . ?
O8 Nd2 O10 79.6(5) . 3_556 ?
O12 Nd2 O10 72.6(4) . 3_556 ?
O4 Nd2 O10 76.7(5) 1_455 3_556 ?
O11 Nd2 O10 125.1(4) . 3_556 ?
OW2 Nd2 O10 146.1(5) . 3_556 ?
O8 Nd2 N3 77.0(5) . . ?
O12 Nd2 N3 134.1(5) . . ?
O4 Nd2 N3 79.9(5) 1_455 . ?
O11 Nd2 N3 63.3(4) . . ?
OW2 Nd2 N3 124.9(5) . . ?
O10 Nd2 N3 61.9(4) 3_556 . ?
O8 Nd2 OW3 69.6(5) . . ?
O12 Nd2 OW3 77.7(5) . . ?
O4 Nd2 OW3 137.4(5) 1_455 . ?
O11 Nd2 OW3 91.0(4) . . ?
OW2 Nd2 OW3 68.9(5) . . ?
O10 Nd2 OW3 131.5(5) 3_556 . ?
N3 Nd2 OW3 138.4(5) . . ?
C1 O1 Nd1 128.2(12) . . ?
C7 O3 Nd1 123.9(12) . . ?
C7 O4 Nd2 165.9(14) . 1_655 ?
C8 O5 Nd1 126.6(12) . 3_656 ?
C8 O5 Nd1 112.1(11) . . ?
Nd1 O5 Nd1 115.5(4) 3_656 . ?
C14 O7 Nd1 126.7(12) . . ?
C14 O8 Nd2 140.8(13) . . ?
C15 O9 Nd1 134.6(12) . . ?
C15 O10 Nd2 123.3(11) . 3_556 ?
C21 O11 Nd2 124.3(12) 4_565 . ?
C21 O12 Nd2 162.2(15) . . ?
C2 N1 C6 118.9(16) . . ?
C2 N1 Nd1 120.0(12) . . ?
C6 N1 Nd1 120.4(11) . . ?
C20 N3 C16 117.3(15) . 3_556 ?
C20 N3 Nd2 120.1(12) . . ?
C16 N3 Nd2 122.3(11) 3_556 . ?
C13 N2 C9 117.6(16) . . ?
C13 N2 Nd1 119.4(12) . . ?
C9 N2 Nd1 122.7(12) . . ?
O2 C1 O1 128.4(18) . . ?
O2 C1 C2 116.0(16) . . ?
O1 C1 C2 115.3(16) . . ?
N1 C2 C3 121(2) . . ?
N1 C2 C1 113.7(16) . . ?
C3 C2 C1 124.9(18) . . ?
C2 C3 C4 120(2) . . ?
C5 C4 C3 116.9(19) . . ?
C4 C5 C6 124(2) . . ?
C5 C6 N1 119.2(18) . . ?
C5 C6 C7 127.3(19) . . ?
N1 C6 C7 113.5(16) . . ?
O4 C7 O3 125.5(18) . . ?
O4 C7 C6 118.3(18) . . ?
O3 C7 C6 116.1(17) . . ?
O6 C8 O5 125.6(19) . . ?
O6 C8 C9 117.2(18) . 3_656 ?
O5 C8 C9 117.1(16) . 3_656 ?
C10 C9 N2 123.0(19) . . ?
C10 C9 C8 124.0(19) . 3_656 ?
N2 C9 C8 113.0(16) . 3_656 ?
C9 C10 C11 119(2) . . ?
C12 C11 C10 121(2) . . ?
C11 C12 C13 116(2) . . ?
N2 C13 C12 123(2) . . ?
N2 C13 C14 113.0(16) . . ?
C12 C13 C14 124(2) . . ?
O7 C14 O8 125.7(19) . . ?
O7 C14 C13 118.3(17) . . ?
O8 C14 C13 116.0(19) . . ?
O10 C15 O9 125.1(17) . . ?
O10 C15 C16 119.8(17) . . ?
O9 C15 C16 115.0(17) . . ?
C17 C16 N3 122.3(16) . 3_556 ?
C17 C16 C15 127.6(17) . . ?
N3 C16 C15 110.0(15) 3_556 . ?
C16 C17 C18 121.1(18) . . ?
C17 C18 C19 118.3(17) . . ?
C20 C19 C18 117.8(17) 3_556 . ?
N3 C20 C19 123.1(17) . 3_556 ?
N3 C20 C21 113.8(16) . 4_565 ?
C19 C20 C21 122.9(16) 3_556 4_565 ?
O11 C21 O12 124.7(19) 4_566 . ?
O11 C21 C20 118.4(16) 4_566 4_566 ?
O12 C21 C20 116.8(17) . 4_566 ?

loop_
_geom_bond_atom_site_label_1
_geom_bond_atom_site_label_2
_geom_bond_distance
_geom_bond_site_symmetry_2
_geom_bond_publ_flag
Nd1 O1 2.447(13) . ?
Nd1 O9 2.452(13) . ?
Nd1 O7 2.478(14) . ?
Nd1 O3 2.515(13) . ?
Nd1 O5 2.549(13) 3_656 ?
Nd1 OW1 2.554(15) . ?
Nd1 O5 2.561(13) . ?
Nd1 N1 2.573(15) . ?
Nd1 N2 2.612(14) . ?
Nd2 O8 2.320(14) . ?
Nd2 O12 2.335(13) . ?
Nd2 O4 2.383(16) 1_455 ?
Nd2 O11 2.482(13) . ?
Nd2 OW2 2.501(15) . ?
Nd2 O10 2.517(13) 3_556 ?
Nd2 N3 2.559(14) . ?
Nd2 OW3 2.560(14) . ?
O1 C1 1.23(2) . ?
O2 C1 1.23(2) . ?
O3 C7 1.27(2) . ?
O4 C7 1.21(2) . ?
O4 Nd2 2.383(16) 1_655 ?
O5 C8 1.26(2) . ?
O5 Nd1 2.549(13) 3_656 ?
O6 C8 1.22(2) . ?
O7 C14 1.20(2) . ?
O8 C14 1.29(2) . ?
O9 C15 1.28(2) . ?
O10 C15 1.24(2) . ?
O10 Nd2 2.517(13) 3_556 ?
O11 C21 1.25(2) 4_565 ?
O12 C21 1.25(2) . ?
N1 C2 1.35(2) . ?
N1 C6 1.37(3) . ?
N3 C20 1.35(2) . ?
N3 C16 1.38(2) 3_556 ?
N2 C13 1.34(2) . ?
N2 C9 1.35(2) . ?
C1 C2 1.52(3) . ?
C2 C3 1.37(3) . ?
C3 C4 1.41(3) . ?
C4 C5 1.33(3) . ?
C5 C6 1.35(3) . ?
C6 C7 1.49(3) . ?
C8 C9 1.50(3) 3_656 ?
C9 C10 1.35(3) . ?
C9 C8 1.50(3) 3_656 ?
C10 C11 1.39(3) . ?
C11 C12 1.37(3) . ?
C12 C13 1.42(3) . ?
C13 C14 1.53(3) . ?
C15 C16 1.49(3) . ?
C16 C17 1.31(3) . ?
C16 N3 1.38(2) 3_556 ?
C17 C18 1.38(3) . ?
C18 C19 1.40(3) . ?
C19 C20 1.36(3) 3_556 ?
C20 C19 1.36(3) 3_556 ?
C20 C21 1.50(3) 4_565 ?
C21 O11 1.25(2) 4_566 ?
C21 C20 1.50(3) 4_566 ?
